data_7159539
loop_
_publ_author_name
'Komogortsev, Andrey N.'
'Lichitskii, Boris V.'
'Melekhina, Valeriya G.'

_publ_section_title
;
 1,1'-Carbonyldiimidazole-mediated transformation of allomaltol containing
 hydrazides into substituted 3-acetyltetronic acids.
;
_journal_issue 35
_journal_name_full 'Organic &amp; biomolecular chemistry'
_journal_page_first 7224
_journal_page_last 7230
_journal_paper_doi 10.1039/d3ob01136d
_journal_volume 21
_journal_year 2023
_chemical_formula_moiety 'C22 H20 N4 O4, H2 O'
_chemical_formula_sum 'C22 H22 N4 O5'
_chemical_formula_weight 422.43
_space_group_crystal_system triclinic
_space_group_IT_number 2
_space_group_name_Hall '-P 1'
_space_group_name_H-M_alt 'P -1'
_atom_sites_solution_hydrogens mixed
_atom_sites_solution_primary dual
_atom_sites_solution_secondary difmap
_audit_creation_date 2023-01-10
_audit_creation_method
;
Olex2 1.3
(compiled 2019.09.11 svn.r3662 for OlexSys, GUI svn.r5938)
;
_audit_update_record
;
2023-06-15 deposited with the CCDC.	2023-08-22 downloaded from the CCDC.
;
_cell_angle_alpha 66.2311(15)
_cell_angle_beta 74.6710(13)
_cell_angle_gamma 76.7962(14)
_cell_formula_units_Z 2
_cell_length_a 8.26940(12)
_cell_length_b 11.01204(19)
_cell_length_c 12.41759(17)
_cell_measurement_reflns_used 31007
_cell_measurement_temperature 99.95(16)
_cell_measurement_theta_max 77.4960
_cell_measurement_theta_min 3.9340
_cell_volume 988.49(3)
_computing_cell_refinement 'CrysAlisPro 1.171.42.72a (Rigaku OD, 2022)'
_computing_data_collection 'CrysAlisPro 1.171.42.72a (Rigaku OD, 2022)'
_computing_data_reduction 'CrysAlisPro 1.171.42.72a (Rigaku OD, 2022)'
_computing_molecular_graphics 'Olex2 1.3 (Dolomanov et al., 2009)'
_computing_publication_material 'Olex2 1.3 (Dolomanov et al., 2009)'
_computing_structure_refinement 'ShelXL 2018/3 (Sheldrick, 2015)'
_computing_structure_solution 'SHELXT 2014/5 (Sheldrick, 2014)'
_diffrn_ambient_environment N~2~
_diffrn_ambient_temperature 99.95(16)
_diffrn_detector 'Hybrid Pixel Array Detector'
_diffrn_detector_area_resol_mean 10.0000
_diffrn_detector_type HyPix
_diffrn_measured_fraction_theta_full 0.998
_diffrn_measured_fraction_theta_max 0.984
_diffrn_measurement_details
;
List of Runs (angles in degrees, time in seconds):

  # Type    Start    End  Width  t~exp~   \w     \q     \k     \f   Frames
#--------------------------------------------------------------------------
  1  \w   -121.00 -39.00   0.50    0.41    --  -48.70 -38.00 156.00  164
  2  \w     39.00 121.00   0.50    0.41    --   48.70  38.00 -48.00  164
  3  \w    -23.00  43.00   0.50    0.41    --   48.70 -38.00 156.00  132
  4  \w    -43.00 -14.00   0.50    1.64    --  -86.25  38.00 -48.00   58
  5  \w   -158.00 -75.00   0.50    1.64    --  -86.25 -38.00 156.00  166
  6  \w     97.00 178.00   0.50    1.64    --  107.75  38.00 -48.00  162
  7  \w    -42.00 -12.00   0.50    0.41    --    2.00 124.00 151.79   60
  8  \w     -9.00  43.00   0.50    0.41    --   18.00  89.00  -0.29  104
  9  \w     -1.00  43.00   0.50    0.41    --   26.00  89.00  52.07   88
 10  \w      4.00  31.00   0.50    0.41    --   34.00  95.00 177.27   54
 11  \w    -86.00 -13.00   0.50    0.41    --  -48.70 125.00 120.00  146
 12  \w    -43.00  24.00   0.50    0.41    --  -48.70  38.00 -48.00  134
 13  \w     27.00 120.00   0.50    0.41    --   48.70  77.00 -90.00  186
 14  \w     27.00 120.00   0.50    0.41    --   48.70  77.00-150.00  186
 15  \w    -25.00  26.00   0.50    0.41    --   48.70 -19.00 -90.00  102
 16  \w     34.00  93.00   0.50    0.41    --   48.70-125.00   0.00  118
 17  \w     27.00 120.00   0.50    0.41    --   48.70  77.00 -30.00  186
 18  \w   -121.00 -28.00   0.50    0.41    --  -50.00 -77.00  86.49  186
 19  \w     28.00 121.00   0.50    0.41    --   50.00  77.00  33.52  186
 20  \w     30.00 121.00   0.50    0.41    --   50.00  74.00 -46.99  182
 21  \w   -125.00 -33.00   0.50    0.41    --  -54.00 -75.00 154.79  184
 22  \w     34.00 125.00   0.50    0.41    --   54.00  74.00  90.54  182
 23  \w     34.00 125.00   0.50    0.41    --   54.00  74.00  66.38  182
 24  \w     37.00 130.00   0.50    0.41    --   58.00  75.00 177.03  186
 25  \w     38.00 130.00   0.50    0.41    --   58.00  72.00-129.06  184
 26  \w     38.00 130.00   0.50    0.41    --   58.00  74.00 138.39  184
 27  \w     42.00 134.00   0.50    0.41    --   62.00  72.00  10.39  184
 28  \w     41.00 134.00   0.50    0.41    --   62.00  76.00 179.68  186
 29  \w     42.00 134.00   0.50    0.41    --   62.00  73.00 -19.59  184
 30  \w   -138.00 -49.00   0.50    0.41    --  -66.00 -66.00  85.25  178
 31  \w   -138.00 -47.00   0.50    0.41    --  -66.00 -70.00-129.58  182
 32  \w     45.00 138.00   0.50    0.41    --   66.00  75.00  33.40  186
 33  \w     44.00 138.00   0.50    0.41    --   66.00  77.00-129.29  188
 34  \w   -142.00 -53.00   0.50    1.64    --  -70.00 -65.00 -78.08  178
 35  \w     49.00 142.00   0.50    0.41    --   70.00  76.00  68.97  186
 36  \w   -142.00 -53.00   0.50    1.64    --  -70.00 -66.00-114.72  178
 37  \w   -142.00 -52.00   0.50    1.64    --  -70.00 -67.00 -54.21  180
 38  \w   -145.00 -57.00   0.50    1.64    --  -74.00 -66.00 -96.54  176
 39  \w   -145.00 -57.00   0.50    1.64    --  -74.00 -66.00 -84.06  176
 40  \w   -145.00 -57.00   0.50    1.64    --  -74.00 -66.00 104.97  176
 41  \w     53.00  84.00   0.50    0.41    --   74.00  75.00-141.43   62
 42  \w    105.00 131.00   0.50    0.41    --   74.00  75.00-141.43   52
 43  \w     52.00  77.00   0.50    0.41    --   74.00  77.00 175.49   50
 44  \w    -87.00 -61.00   0.50    1.64    --  -78.00 -64.00 -37.44   52
 45  \w    -94.00 -58.00   0.50    1.64    --  -78.00 -73.00  34.95   72
 46  \w    -90.00 -64.00   0.50    1.64    --  -86.25 -77.00 150.00   52
 47  \w    -91.00 -65.00   0.50    1.64    --  -86.25 -77.00  90.00   52
 48  \w   -102.00 -66.00   0.50    1.64    --  -86.25 -72.00 121.89   72
 49  \w    -98.00 -70.00   0.50    1.64    --  -86.25 -63.00 -96.10   56
 50  \w    -89.00 -64.00   0.50    1.64    --  -86.25 -77.00-150.00   50
 51  \w   -109.00 -69.00   0.50    1.64    --  -86.25 -71.00 165.50   80
 52  \w    -92.00 -65.00   0.50    1.64    --  -86.25 -75.00  47.49   54
 53  \w    -99.00 -66.00   0.50    1.64    --  -86.25 -77.00  30.00   66
 54  \w   -101.00 -64.00   0.50    1.64    --  -86.25 -77.00 -30.00   74
 55  \w   -141.00-115.00   0.50    1.64    --  -86.25 -77.00 -90.00   52
 56  \w    -89.00 -64.00   0.50    1.64    --  -86.25 -77.00 -90.00   50
 57  \w    -89.00 -64.00   0.50    1.64    --  -86.25 -77.00-180.00   50
 58  \w    -93.00 -67.00   0.50    1.64    --  -86.25 -72.00-108.85   52
 59  \w    -95.00 -66.00   0.50    1.64    --  -86.25 -77.00-120.00   58
 60  \w   -112.00 -67.00   0.50    1.64    --  -86.25 -75.00  11.02   90
 61  \w   -101.00 -69.00   0.50    1.64    --  -86.25 -71.00-177.00   64
 62  \w    -95.00 -69.00   0.50    1.64    --  -86.25 -70.00  67.22   52
 63  \w    -93.00 -66.00   0.50    1.64    --  -86.25 -74.00-134.94   54
 64  \w   -115.00 -68.00   0.50    1.64    --  -86.25 -72.00 105.60   94
 65  \w    -84.00 -59.00   0.50    1.64    --  -86.25 125.00   0.00   50
 66  \w    -93.00 -67.00   0.50    1.64    --  -86.25 -76.00 -45.58   52
 67  \w    123.00 177.00   0.50    1.64    --  107.75  30.00  60.00  108
 68  \w     83.00 111.00   0.50    1.64    --  107.75-125.00 -90.00   56
 69  \w     39.00  98.00   0.50    1.64    --  107.75 -95.00 120.00  118
 70  \w     42.00  68.00   0.50    1.64    --  107.75 -77.00 -30.00   52
 71  \w     43.00  68.00   0.50    1.64    --  107.75-125.00 -90.00   50
 72  \w    124.00 177.00   0.50    1.64    --  107.75  45.00 -90.00  106
 73  \w     88.00 173.00   0.50    1.64    --  107.75  77.00 150.00  170
 74  \w     72.00 111.00   0.50    1.64    --  107.75-125.00-150.00   78
 75  \w     37.00  87.00   0.50    1.64    --  107.75 -77.00 -60.00  100
 76  \w    129.00 155.00   0.50    1.64    --  107.75  61.00 150.00   52
 77  \w     95.00 121.00   0.50    1.64    --  107.75  61.00 150.00   52
 78  \w     95.00 125.00   0.50    1.64    --  107.75  61.00 -60.00   60
 79  \w    124.00 178.00   0.50    1.64    --  107.75  77.00 -30.00  108
 80  \w    123.00 159.00   0.50    1.64    --  107.75  30.00-150.00   72
 81  \w     89.00 116.00   0.50    1.64    --  107.75  77.00 -30.00   54
 82  \w    145.00 176.00   0.50    1.64    --  107.75  77.00-120.00   62
 83  \w     79.00 105.00   0.50    1.64    --  107.75 -95.00-120.00   52
 84  \w     88.00 128.00   0.50    1.64    --  107.75  77.00-120.00   80
 85  \w     80.00 109.00   0.50    1.64    --  107.75-125.00 -60.00   58
 86  \w     41.00  95.00   0.50    1.64    --  107.75 -77.00  90.00  108
 87  \w     70.00  96.00   0.50    1.64    --  107.75 -77.00-180.00   52
 88  \w     88.00 176.00   0.50    1.64    --  107.75  77.00 120.00  176
 89  \w     37.00  63.00   0.50    1.64    --  107.75 -61.00   0.00   52
 90  \w     92.00 124.00   0.50    1.64    --  107.75  77.00 -60.00   64
 91  \w     69.00  96.00   0.50    1.64    --  107.75 -95.00 -90.00   54
 92  \w    147.00 174.00   0.50    1.64    --  107.75  77.00   0.00   54
 93  \w     40.00  66.00   0.50    1.64    --  107.75-125.00 -60.00   52
 94  \w     36.00  71.00   0.50    1.64    --  107.75 -95.00 -60.00   70
 95  \w     38.00  64.00   0.50    1.64    --  107.75 -95.00 -90.00   52
 96  \w     94.00 140.00   0.50    1.64    --  107.75  61.00  60.00   92
 97  \w     94.00 124.00   0.50    1.64    --  107.75  61.00 -90.00   60
 98  \w     86.00 127.00   0.50    1.64    --  107.75  77.00   0.00   82
 99  \w    148.00 174.00   0.50    1.64    --  107.75  61.00-120.00   52
100  \w     93.00 127.00   0.50    1.64    --  107.75  61.00-120.00   68
101  \w     74.00 111.00   0.50    1.64    --  107.75-125.00 120.00   74
102  \w     36.00  63.00   0.50    1.64    --  107.75 -77.00-180.00   54
103  \w     40.00  65.00   0.50    1.64    --  107.75-125.00 120.00   50
104  \w     41.00  66.00   0.50    1.64    --  107.75 -77.00  30.00   50
105  \w    133.00 177.00   0.50    1.64    --  107.75  77.00-150.00   88
106  \w     43.00  69.00   0.50    1.64    --  107.75 -95.00-120.00   52
107  \w    138.00 163.00   0.50    1.64    --  107.75  45.00  90.00   50
108  \w     80.00 105.00   0.50    1.64    --  107.75 -95.00  90.00   50
109  \w     81.00 110.00   0.50    1.64    --  107.75-125.00   0.00   58
110  \w    133.00 176.00   0.50    1.64    --  107.75  45.00 -60.00   86
111  \w     39.00  69.00   0.50    1.64    --  107.75-125.00   0.00   60
112  \w    142.00 170.00   0.50    1.64    --  107.75  30.00  30.00   56
113  \w    104.00 130.00   0.50    1.64    --  107.75 125.00 120.00   52
114  \w    147.00 176.00   0.50    1.64    --  107.75 125.00 120.00   58
115  \w     88.00 129.00   0.50    1.64    --  107.75  77.00-150.00   82
116  \w     94.00 168.00   0.50    1.64    --  107.75  61.00  90.00  148
117  \w     96.00 125.00   0.50    1.64    --  107.75  61.00   0.00   58
118  \w    124.00 165.00   0.50    1.64    --  107.75  45.00 -30.00   82
119  \w     99.00 129.00   0.50    1.64    --  107.75  45.00  90.00   60
120  \w     40.00 105.00   0.50    1.64    --  107.75-125.00-180.00  130
121  \w     94.00 126.00   0.50    1.64    --  107.75  61.00 -30.00   64
122  \w     95.00 154.00   0.50    1.64    --  107.75  61.00-180.00  118
123  \w    137.00 163.00   0.50    1.64    --  107.75  77.00 -90.00   52
124  \w     40.00  66.00   0.50    1.64    --  107.75 -77.00 120.00   52
125  \w     86.00 156.00   0.50    1.64    --  107.75  77.00-180.00  140
126  \w    125.00 165.00   0.50    1.64    --  107.75 125.00-180.00   80
127  \w     45.00  70.00   0.50    1.64    --  107.75 -61.00-120.00   50
128  \w     37.00  64.00   0.50    1.64    --  107.75 -77.00-150.00   54
129  \w     86.00 126.00   0.50    1.64    --  107.75  77.00 -90.00   80
130  \w     47.00  95.00   0.50    1.64    --  107.75 -98.00  -1.50   96
131  \w     86.00 145.00   0.50    1.64    --  107.75  77.00  90.00  118
132  \w    138.00 172.00   0.50    1.64    --  107.75  77.00  30.00   68
133  \w     97.00 173.00   0.50    1.64    --  107.75  45.00   0.00  152
134  \w     72.00  98.00   0.50    1.64    --  107.75 -77.00 150.00   52
135  \w     42.00  68.00   0.50    1.64    --  107.75 -77.00 150.00   52
136  \w    136.00 162.00   0.50    1.64    --  107.75  77.00  60.00   52
137  \w     89.00 131.00   0.50    1.64    --  107.75  77.00  30.00   84
138  \w     96.00 160.00   0.50    1.64    --  107.75  61.00 120.00  128
139  \w     86.00 111.00   0.50    1.64    --  107.75  77.00  60.00   50
140  \w     97.00 155.00   0.50    1.64    --  107.75  61.00-150.00  116
141  \w     39.00 111.00   0.50    1.64    --  107.75-125.00  90.00  144
142  \w     43.00 106.00   0.50    1.64    --  107.75-108.00  37.72  126
143  \w     36.00  70.00   0.50    1.64    --  107.75 -61.00 150.00   68
144  \w     74.00 105.00   0.50    1.64    --  107.75 -95.00 -60.00   62
;
_diffrn_measurement_device 'four-circle diffractometer'
_diffrn_measurement_device_type 'XtaLAB Synergy, Dualflex, HyPix'
_diffrn_measurement_method '\w scans'
_diffrn_orient_matrix_type 'CrysAlisPro convention (1999,Acta A55,543-557)'
_diffrn_orient_matrix_UB_11 -0.0294230000
_diffrn_orient_matrix_UB_12 -0.1462218000
_diffrn_orient_matrix_UB_13 0.0392173000
_diffrn_orient_matrix_UB_21 0.1608722000
_diffrn_orient_matrix_UB_22 -0.0491269000
_diffrn_orient_matrix_UB_23 0.0545402000
_diffrn_orient_matrix_UB_31 -0.1062724000
_diffrn_orient_matrix_UB_32 0.0052265000
_diffrn_orient_matrix_UB_33 0.1207401000
_diffrn_radiation_monochromator mirror
_diffrn_radiation_probe x-ray
_diffrn_radiation_type 'Cu K\a'
_diffrn_radiation_wavelength 1.54184
_diffrn_reflns_av_R_equivalents 0.0306
_diffrn_reflns_av_unetI/netI 0.0121
_diffrn_reflns_Laue_measured_fraction_full 0.998
_diffrn_reflns_Laue_measured_fraction_max 0.984
_diffrn_reflns_limit_h_max 10
_diffrn_reflns_limit_h_min -10
_diffrn_reflns_limit_k_max 13
_diffrn_reflns_limit_k_min -13
_diffrn_reflns_limit_l_max 15
_diffrn_reflns_limit_l_min -15
_diffrn_reflns_number 47219
_diffrn_reflns_point_group_measured_fraction_full 0.998
_diffrn_reflns_point_group_measured_fraction_max 0.984
_diffrn_reflns_theta_full 67.684
_diffrn_reflns_theta_max 77.859
_diffrn_reflns_theta_min 3.965
_diffrn_source 'micro-focus sealed X-ray tube'
_diffrn_source_type 'PhotonJet (Cu) X-ray Source'
_exptl_absorpt_coefficient_mu 0.851
_exptl_absorpt_correction_T_max 1.000
_exptl_absorpt_correction_T_min 0.499
_exptl_absorpt_correction_type gaussian
_exptl_absorpt_process_details
;
CrysAlisPro 1.171.42.72a (Rigaku Oxford Diffraction, 2022)
Numerical absorption correction based on gaussian integration over
a multifaceted crystal model
Empirical absorption correction using spherical harmonics,
implemented in SCALE3 ABSPACK scaling algorithm.
;
_exptl_crystal_colour colorless
_exptl_crystal_density_diffrn 1.419
_exptl_crystal_description rhombic
_exptl_crystal_F_000 444
_exptl_crystal_size_max 0.22
_exptl_crystal_size_mid 0.11
_exptl_crystal_size_min 0.02
_refine_diff_density_max 0.267
_refine_diff_density_min -0.244
_refine_diff_density_rms 0.040
_refine_ls_extinction_method none
_refine_ls_goodness_of_fit_ref 1.035
_refine_ls_hydrogen_treatment mixed
_refine_ls_matrix_type full
_refine_ls_number_parameters 293
_refine_ls_number_reflns 4157
_refine_ls_number_restraints 0
_refine_ls_restrained_S_all 1.035
_refine_ls_R_factor_all 0.0373
_refine_ls_R_factor_gt 0.0354
_refine_ls_shift/su_max 0.001
_refine_ls_shift/su_mean 0.000
_refine_ls_structure_factor_coef Fsqd
_refine_ls_weighting_details 'w=1/[\s^2^(Fo^2^)+(0.0463P)^2^+0.3690P] where P=(Fo^2^+2Fc^2^)/3'
_refine_ls_weighting_scheme calc
_refine_ls_wR_factor_gt 0.0922
_refine_ls_wR_factor_ref 0.0935
_reflns_Friedel_coverage 0.000
_reflns_number_gt 3886
_reflns_number_total 4157
_reflns_threshold_expression 'I > 2\s(I)'
_cod_data_source_file d3ob01136d2.cif
_cod_data_source_block C6BMTT
_cod_depositor_comments 'Adding full bibliography for 7159539--7159545.cif.'
_cod_database_code 7159539
_shelx_shelxl_version_number 2018/3
_chemical_oxdiff_formula C22H20N4O4
_chemical_oxdiff_usercomment C6BMTT
_shelx_space_group_comment
;
The symmetry employed for this shelxl refinement is uniquely defined
by the following loop, which should always be used as a source of
symmetry information in preference to the above space-group names.
They are only intended as comments.
;
_shelx_estimated_absorpt_t_max 0.983
_shelx_estimated_absorpt_t_min 0.835
_reflns_odcompleteness_completeness 97.49
_reflns_odcompleteness_iscentric 1
_reflns_odcompleteness_theta 78.52
_olex2_refinement_description
;
1. Fixed Uiso
 At 1.2 times of:
  All C(H) groups, All C(H,H) groups
 At 1.5 times of:
  All C(H,H,H) groups
2.a Secondary CH2 refined with riding coordinates:
 C23(H23A,H23B), C24(H24A,H24B), C25(H25A,H25B), C26(H26A,H26B), C27(H27A,H27B)
2.b Aromatic/amide H refined with riding coordinates:
 C8(H8), C9(H9), C10(H10), C11(H11), C17(H17), C22(H22)
2.c Idealised Me refined as rotating group:
 C28(H28A,H28B,H28C)
;
_olex2_submission_special_instructions 'No special instructions were received'
_oxdiff_exptl_absorpt_empirical_details
;
Empirical correction (ABSPACK) includes:
- Absorption correction using spherical harmonics
- Frame scaling
;
_oxdiff_exptl_absorpt_empirical_full_max 1.214
_oxdiff_exptl_absorpt_empirical_full_min 0.825

loop_
_space_group_symop_operation_xyz
'x, y, z'
'-x, -y, -z'

loop_
_atom_site_label
_atom_site_type_symbol
_atom_site_fract_x
_atom_site_fract_y
_atom_site_fract_z
_atom_site_U_iso_or_equiv
_atom_site_adp_type
_atom_site_occupancy
_atom_site_site_symmetry_order
_atom_site_calc_flag
_atom_site_refinement_flags_posn
_atom_site_refinement_flags_adp
_atom_site_refinement_flags_occupancy
_atom_site_disorder_assembly
_atom_site_disorder_group
O5 O 0.28341(10) 0.45784(8) 0.38002(8) 0.02810(19) Uani 1 1 d . . . . .
O14 O 0.75947(10) 0.57671(8) 0.16011(7) 0.02325(18) Uani 1 1 d . . . . .
O16 O 1.03139(11) 0.69113(8) -0.00045(7) 0.0297(2) Uani 1 1 d . . . . .
O19 O 1.11145(10) 0.31603(8) 0.24708(7) 0.02322(18) Uani 1 1 d . . . . .
N1 N 0.20621(12) 0.88795(10) 0.11857(9) 0.0243(2) Uani 1 1 d . . . . .
H1 H 0.242(2) 0.9718(18) 0.0764(16) 0.046(5) Uiso 1 1 d . . . . .
N3 N 0.47220(12) 0.73443(9) 0.15362(9) 0.0242(2) Uani 1 1 d . . . . .
N4 N 0.47900(12) 0.60058(9) 0.23888(8) 0.0229(2) Uani 1 1 d . . . . .
N6 N 0.21404(12) 0.67814(9) 0.25107(8) 0.0214(2) Uani 1 1 d . . . . .
C2 C 0.30953(14) 0.77359(11) 0.16695(10) 0.0219(2) Uani 1 1 d . . . . .
C5 C 0.32120(14) 0.56324(11) 0.30138(10) 0.0223(2) Uani 1 1 d . . . . .
C7 C 0.04178(14) 0.73313(11) 0.26254(10) 0.0220(2) Uani 1 1 d . . . . .
C8 C -0.10221(15) 0.68210(12) 0.33681(11) 0.0260(2) Uani 1 1 d . . . . .
H8 H -0.098318 0.593479 0.394701 0.031 Uiso 1 1 calc R U . . .
C9 C -0.25410(16) 0.76773(13) 0.32233(12) 0.0297(3) Uani 1 1 d . . . . .
H9 H -0.357105 0.736728 0.371128 0.036 Uiso 1 1 calc R U . . .
C10 C -0.25813(16) 0.89813(13) 0.23764(11) 0.0294(3) Uani 1 1 d . . . . .
H10 H -0.364312 0.953049 0.229284 0.035 Uiso 1 1 calc R U . . .
C11 C -0.11137(16) 0.95015(12) 0.16508(11) 0.0267(2) Uani 1 1 d . . . . .
H11 H -0.114822 1.039739 0.109062 0.032 Uiso 1 1 calc R U . . .
C12 C 0.04020(15) 0.86510(11) 0.17835(10) 0.0227(2) Uani 1 1 d . . . . .
C13 C 0.63524(14) 0.51847(11) 0.25276(10) 0.0214(2) Uani 1 1 d . . . . .
C15 C 0.92038(14) 0.50734(11) 0.16501(10) 0.0214(2) Uani 1 1 d . . . . .
C16 C 1.05535(15) 0.57611(11) 0.07452(10) 0.0240(2) Uani 1 1 d . . . . .
C17 C 1.21959(15) 0.49679(12) 0.08084(10) 0.0268(2) Uani 1 1 d . . . . .
H17 H 1.315126 0.533264 0.024335 0.032 Uiso 1 1 calc R U . . .
C18 C 1.24283(15) 0.37285(12) 0.16384(10) 0.0257(2) Uani 1 1 d . . . . .
C20 C 0.95170(14) 0.38381(11) 0.24757(10) 0.0207(2) Uani 1 1 d . . . . .
C21 C 0.82159(13) 0.30723(10) 0.34594(9) 0.0200(2) Uani 1 1 d . . . . .
C22 C 0.65643(14) 0.40108(11) 0.34130(10) 0.0239(2) Uani 1 1 d . . . . .
H22 H 0.562932 0.374701 0.405055 0.029 Uiso 1 1 calc R U . . .
C23 C 0.80621(15) 0.18126(11) 0.32420(10) 0.0232(2) Uani 1 1 d . . . . .
H23A H 0.767778 0.209699 0.247512 0.028 Uiso 1 1 calc R U . . .
H23B H 0.918934 0.126728 0.317448 0.028 Uiso 1 1 calc R U . . .
C24 C 0.68154(15) 0.09569(12) 0.42581(10) 0.0261(2) Uani 1 1 d . . . . .
H24A H 0.566918 0.147894 0.429032 0.031 Uiso 1 1 calc R U . . .
H24B H 0.676904 0.015556 0.409844 0.031 Uiso 1 1 calc R U . . .
C25 C 0.73478(15) 0.05187(11) 0.54628(10) 0.0248(2) Uani 1 1 d . . . . .
H25A H 0.843088 -0.009269 0.546210 0.030 Uiso 1 1 calc R U . . .
H25B H 0.648191 0.002026 0.611059 0.030 Uiso 1 1 calc R U . . .
C26 C 0.75599(14) 0.17166(11) 0.57137(10) 0.0228(2) Uani 1 1 d . . . . .
H26A H 0.801585 0.138736 0.645829 0.027 Uiso 1 1 calc R U . . .
H26B H 0.643688 0.224792 0.584541 0.027 Uiso 1 1 calc R U . . .
C27 C 0.87459(14) 0.26218(11) 0.46864(9) 0.0212(2) Uani 1 1 d . . . . .
H27A H 0.991205 0.213489 0.464039 0.025 Uiso 1 1 calc R U . . .
H27B H 0.875020 0.342416 0.485829 0.025 Uiso 1 1 calc R U . . .
C28 C 1.40530(15) 0.28207(13) 0.17901(12) 0.0318(3) Uani 1 1 d . . . . .
H28A H 1.429603 0.265200 0.257290 0.048 Uiso 1 1 calc R U . . .
H28B H 1.496837 0.324048 0.115360 0.048 Uiso 1 1 calc R U . . .
H28C H 1.396605 0.197086 0.174394 0.048 Uiso 1 1 calc R U . . .
O20 O 0.73251(12) 0.85868(8) -0.03465(8) 0.0303(2) Uani 1 1 d . . . . .
H20A H 0.832(3) 0.801(2) -0.0198(18) 0.064(6) Uiso 1 1 d . . . . .
H20B H 0.656(3) 0.8208(19) 0.0279(18) 0.055(5) Uiso 1 1 d . . . . .

loop_
_atom_site_aniso_label
_atom_site_aniso_U_11
_atom_site_aniso_U_22
_atom_site_aniso_U_33
_atom_site_aniso_U_23
_atom_site_aniso_U_13
_atom_site_aniso_U_12
O5 0.0264(4) 0.0203(4) 0.0296(4) -0.0008(3) -0.0031(3) -0.0065(3)
O14 0.0238(4) 0.0209(4) 0.0197(4) -0.0022(3) -0.0022(3) -0.0051(3)
O16 0.0343(5) 0.0232(4) 0.0245(4) -0.0014(3) -0.0013(3) -0.0094(3)
O19 0.0201(4) 0.0242(4) 0.0225(4) -0.0047(3) -0.0023(3) -0.0070(3)
N1 0.0267(5) 0.0196(5) 0.0227(5) -0.0021(4) -0.0074(4) -0.0037(4)
N3 0.0269(5) 0.0183(4) 0.0214(5) 0.0006(4) -0.0056(4) -0.0054(4)
N4 0.0234(5) 0.0182(4) 0.0214(5) -0.0003(4) -0.0047(4) -0.0047(4)
N6 0.0226(5) 0.0188(4) 0.0211(5) -0.0042(4) -0.0046(4) -0.0049(3)
C2 0.0262(5) 0.0196(5) 0.0185(5) -0.0034(4) -0.0055(4) -0.0058(4)
C5 0.0241(5) 0.0201(5) 0.0218(5) -0.0055(4) -0.0052(4) -0.0046(4)
C7 0.0239(5) 0.0219(5) 0.0227(5) -0.0090(4) -0.0078(4) -0.0028(4)
C8 0.0282(6) 0.0241(5) 0.0272(6) -0.0088(5) -0.0065(5) -0.0061(4)
C9 0.0258(6) 0.0335(6) 0.0331(6) -0.0146(5) -0.0047(5) -0.0069(5)
C10 0.0272(6) 0.0318(6) 0.0323(6) -0.0143(5) -0.0111(5) 0.0013(5)
C11 0.0323(6) 0.0247(6) 0.0246(6) -0.0086(5) -0.0113(5) -0.0005(5)
C12 0.0274(6) 0.0227(5) 0.0202(5) -0.0076(4) -0.0074(4) -0.0046(4)
C13 0.0221(5) 0.0220(5) 0.0197(5) -0.0063(4) -0.0034(4) -0.0061(4)
C15 0.0231(5) 0.0222(5) 0.0199(5) -0.0074(4) -0.0035(4) -0.0061(4)
C16 0.0300(6) 0.0234(5) 0.0193(5) -0.0062(4) -0.0033(4) -0.0097(4)
C17 0.0245(6) 0.0298(6) 0.0242(6) -0.0058(5) -0.0007(5) -0.0121(5)
C18 0.0232(5) 0.0303(6) 0.0240(6) -0.0081(5) -0.0022(4) -0.0108(5)
C20 0.0215(5) 0.0221(5) 0.0200(5) -0.0081(4) -0.0036(4) -0.0058(4)
C21 0.0217(5) 0.0189(5) 0.0184(5) -0.0041(4) -0.0040(4) -0.0056(4)
C22 0.0222(5) 0.0233(5) 0.0214(5) -0.0028(4) -0.0029(4) -0.0054(4)
C23 0.0271(6) 0.0233(5) 0.0210(5) -0.0072(4) -0.0040(4) -0.0092(4)
C24 0.0300(6) 0.0251(6) 0.0252(6) -0.0073(4) -0.0047(5) -0.0119(5)
C25 0.0271(6) 0.0206(5) 0.0234(6) -0.0028(4) -0.0041(4) -0.0079(4)
C26 0.0252(5) 0.0230(5) 0.0180(5) -0.0041(4) -0.0048(4) -0.0048(4)
C27 0.0241(5) 0.0206(5) 0.0196(5) -0.0059(4) -0.0053(4) -0.0055(4)
C28 0.0218(6) 0.0356(7) 0.0316(6) -0.0046(5) -0.0031(5) -0.0083(5)
O20 0.0343(5) 0.0222(4) 0.0268(4) -0.0008(3) -0.0035(4) -0.0076(4)

loop_
_atom_type_symbol
_atom_type_description
_atom_type_scat_dispersion_real
_atom_type_scat_dispersion_imag
_atom_type_scat_source
C C 0.0181 0.0091 'International Tables Vol C Tables 4.2.6.8 and 6.1.1.4'
H H 0.0000 0.0000 'International Tables Vol C Tables 4.2.6.8 and 6.1.1.4'
N N 0.0311 0.0180 'International Tables Vol C Tables 4.2.6.8 and 6.1.1.4'
O O 0.0492 0.0322 'International Tables Vol C Tables 4.2.6.8 and 6.1.1.4'

loop_
_exptl_crystal_face_index_h
_exptl_crystal_face_index_k
_exptl_crystal_face_index_l
_exptl_crystal_face_perp_dist
0 1 1 0.0526
0 -1 -1 0.0620
0 -1 0 0.0110
0 1 0 0.0103
1 1 1 0.0554
-1 -1 -1 0.0401

loop_
_geom_angle_atom_site_label_1
_geom_angle_atom_site_label_2
_geom_angle_atom_site_label_3
_geom_angle
_geom_angle_site_symmetry_1
_geom_angle_site_symmetry_3
_geom_angle_publ_flag
C13 O14 C15 115.26(8) . . ?
C18 O19 C20 120.11(9) . . ?
C2 N1 H1 124.0(11) . . ?
C2 N1 C12 106.84(9) . . ?
C12 N1 H1 125.6(11) . . ?
C2 N3 N4 101.36(9) . . ?
C5 N4 N3 113.79(9) . . ?
C5 N4 C13 125.69(9) . . ?
C13 N4 N3 120.51(9) . . ?
C2 N6 C5 108.90(9) . . ?
C2 N6 C7 109.41(9) . . ?
C5 N6 C7 141.49(10) . . ?
N1 C2 N6 109.59(10) . . ?
N3 C2 N1 136.18(11) . . ?
N3 C2 N6 114.22(10) . . ?
O5 C5 N4 130.16(10) . . ?
O5 C5 N6 128.13(11) . . ?
N6 C5 N4 101.71(9) . . ?
C8 C7 N6 132.39(10) . . ?
C8 C7 C12 123.08(11) . . ?
C12 C7 N6 104.51(9) . . ?
C7 C8 H8 121.9 . . ?
C7 C8 C9 116.21(11) . . ?
C9 C8 H8 121.9 . . ?
C8 C9 H9 119.3 . . ?
C8 C9 C10 121.39(11) . . ?
C10 C9 H9 119.3 . . ?
C9 C10 H10 119.0 . . ?
C11 C10 C9 122.01(11) . . ?
C11 C10 H10 119.0 . . ?
C10 C11 H11 121.6 . . ?
C12 C11 C10 116.90(11) . . ?
C12 C11 H11 121.6 . . ?
N1 C12 C7 109.58(10) . . ?
C11 C12 N1 130.05(10) . . ?
C11 C12 C7 120.38(11) . . ?
O14 C13 N4 109.57(9) . . ?
C22 C13 O14 125.80(10) . . ?
C22 C13 N4 124.61(10) . . ?
O14 C15 C16 115.42(9) . . ?
C20 C15 O14 122.62(10) . . ?
C20 C15 C16 121.96(10) . . ?
O16 C16 C15 123.55(11) . . ?
O16 C16 C17 123.49(11) . . ?
C17 C16 C15 112.97(10) . . ?
C16 C17 H17 118.8 . . ?
C18 C17 C16 122.46(11) . . ?
C18 C17 H17 118.8 . . ?
O19 C18 C28 111.39(10) . . ?
C17 C18 O19 121.37(11) . . ?
C17 C18 C28 127.24(11) . . ?
O19 C20 C21 113.30(9) . . ?
C15 C20 O19 121.10(10) . . ?
C15 C20 C21 125.59(10) . . ?
C20 C21 C22 106.40(9) . . ?
C20 C21 C23 109.73(9) . . ?
C20 C21 C27 109.90(9) . . ?
C22 C21 C23 110.50(9) . . ?
C22 C21 C27 111.30(9) . . ?
C27 C21 C23 108.99(8) . . ?
C13 C22 C21 123.42(10) . . ?
C13 C22 H22 118.3 . . ?
C21 C22 H22 118.3 . . ?
C21 C23 H23A 109.3 . . ?
C21 C23 H23B 109.3 . . ?
H23A C23 H23B 107.9 . . ?
C24 C23 C21 111.73(9) . . ?
C24 C23 H23A 109.3 . . ?
C24 C23 H23B 109.3 . . ?
C23 C24 H24A 109.5 . . ?
C23 C24 H24B 109.5 . . ?
H24A C24 H24B 108.1 . . ?
C25 C24 C23 110.88(9) . . ?
C25 C24 H24A 109.5 . . ?
C25 C24 H24B 109.5 . . ?
C24 C25 H25A 109.3 . . ?
C24 C25 H25B 109.3 . . ?
C24 C25 C26 111.64(9) . . ?
H25A C25 H25B 108.0 . . ?
C26 C25 H25A 109.3 . . ?
C26 C25 H25B 109.3 . . ?
C25 C26 H26A 109.1 . . ?
C25 C26 H26B 109.1 . . ?
C25 C26 C27 112.46(9) . . ?
H26A C26 H26B 107.8 . . ?
C27 C26 H26A 109.1 . . ?
C27 C26 H26B 109.1 . . ?
C21 C27 H27A 109.1 . . ?
C21 C27 H27B 109.1 . . ?
C26 C27 C21 112.42(9) . . ?
C26 C27 H27A 109.1 . . ?
C26 C27 H27B 109.1 . . ?
H27A C27 H27B 107.9 . . ?
C18 C28 H28A 109.5 . . ?
C18 C28 H28B 109.5 . . ?
C18 C28 H28C 109.5 . . ?
H28A C28 H28B 109.5 . . ?
H28A C28 H28C 109.5 . . ?
H28B C28 H28C 109.5 . . ?
H20A O20 H20B 103.5(17) . . ?

loop_
_geom_bond_atom_site_label_1
_geom_bond_atom_site_label_2
_geom_bond_distance
_geom_bond_site_symmetry_2
_geom_bond_publ_flag
O5 C5 1.2203(14) . ?
O14 C13 1.3681(13) . ?
O14 C15 1.3780(13) . ?
O16 C16 1.2420(14) . ?
O19 C18 1.3549(13) . ?
O19 C20 1.3606(13) . ?
N1 H1 0.933(18) . ?
N1 C2 1.3590(14) . ?
N1 C12 1.4026(15) . ?
N3 N4 1.4256(12) . ?
N3 C2 1.3030(15) . ?
N4 C5 1.3880(14) . ?
N4 C13 1.4053(14) . ?
N6 C2 1.3702(14) . ?
N6 C5 1.3856(14) . ?
N6 C7 1.4086(14) . ?
C7 C8 1.3753(16) . ?
C7 C12 1.4067(15) . ?
C8 H8 0.9500 . ?
C8 C9 1.3932(17) . ?
C9 H9 0.9500 . ?
C9 C10 1.3959(18) . ?
C10 H10 0.9500 . ?
C10 C11 1.3914(18) . ?
C11 H11 0.9500 . ?
C11 C12 1.3870(16) . ?
C13 C22 1.3279(15) . ?
C15 C16 1.4557(15) . ?
C15 C20 1.3505(15) . ?
C16 C17 1.4397(17) . ?
C17 H17 0.9500 . ?
C17 C18 1.3465(17) . ?
C18 C28 1.4861(17) . ?
C20 C21 1.5000(15) . ?
C21 C22 1.5118(15) . ?
C21 C23 1.5537(14) . ?
C21 C27 1.5505(14) . ?
C22 H22 0.9500 . ?
C23 H23A 0.9900 . ?
C23 H23B 0.9900 . ?
C23 C24 1.5298(15) . ?
C24 H24A 0.9900 . ?
C24 H24B 0.9900 . ?
C24 C25 1.5277(16) . ?
C25 H25A 0.9900 . ?
C25 H25B 0.9900 . ?
C25 C26 1.5276(15) . ?
C26 H26A 0.9900 . ?
C26 H26B 0.9900 . ?
C26 C27 1.5307(15) . ?
C27 H27A 0.9900 . ?
C27 H27B 0.9900 . ?
C28 H28A 0.9800 . ?
C28 H28B 0.9800 . ?
C28 H28C 0.9800 . ?
O20 H20A 0.93(2) . ?
O20 H20B 0.88(2) . ?

loop_
_geom_hbond_atom_site_label_D
_geom_hbond_atom_site_label_H
_geom_hbond_atom_site_label_A
_geom_hbond_distance_DH
_geom_hbond_distance_HA
_geom_hbond_distance_DA
_geom_hbond_angle_DHA
_geom_hbond_site_symmetry_A
_geom_hbond_publ_flag
N1 H1 O20 0.933(18) 1.771(18) 2.6741(13) 162.0(16) 2_675 yes
C22 H22 O5 0.95 2.34 2.9520(14) 122.0 . yes
C28 H28C O20 0.98 2.58 3.3228(16) 132.4 2_765 yes

loop_
_geom_torsion_atom_site_label_1
_geom_torsion_atom_site_label_2
_geom_torsion_atom_site_label_3
_geom_torsion_atom_site_label_4
_geom_torsion
_geom_torsion_site_symmetry_1
_geom_torsion_site_symmetry_2
_geom_torsion_site_symmetry_3
_geom_torsion_site_symmetry_4
_geom_torsion_publ_flag
O14 C13 C22 C21 -6.06(18) . . . . ?
O14 C15 C16 O16 2.32(16) . . . . ?
O14 C15 C16 C17 -177.58(9) . . . . ?
O14 C15 C20 O19 177.50(9) . . . . ?
O14 C15 C20 C21 -2.06(17) . . . . ?
O16 C16 C17 C18 179.19(11) . . . . ?
O19 C20 C21 C22 174.50(8) . . . . ?
O19 C20 C21 C23 -65.94(11) . . . . ?
O19 C20 C21 C27 53.89(12) . . . . ?
N3 N4 C5 O5 -179.25(11) . . . . ?
N3 N4 C5 N6 0.84(12) . . . . ?
N3 N4 C13 O14 -12.23(14) . . . . ?
N3 N4 C13 C22 169.16(11) . . . . ?
N4 N3 C2 N1 179.12(13) . . . . ?
N4 N3 C2 N6 -0.30(12) . . . . ?
N4 C13 C22 C21 172.32(10) . . . . ?
N6 C7 C8 C9 179.90(11) . . . . ?
N6 C7 C12 N1 0.05(12) . . . . ?
N6 C7 C12 C11 -179.92(10) . . . . ?
C2 N1 C12 C7 -1.62(12) . . . . ?
C2 N1 C12 C11 178.35(11) . . . . ?
C2 N3 N4 C5 -0.36(12) . . . . ?
C2 N3 N4 C13 178.78(9) . . . . ?
C2 N6 C5 O5 179.12(11) . . . . ?
C2 N6 C5 N4 -0.97(11) . . . . ?
C2 N6 C7 C8 -176.81(12) . . . . ?
C2 N6 C7 C12 1.54(12) . . . . ?
C5 N4 C13 O14 166.81(10) . . . . ?
C5 N4 C13 C22 -11.80(18) . . . . ?
C5 N6 C2 N1 -178.71(9) . . . . ?
C5 N6 C2 N3 0.86(13) . . . . ?
C5 N6 C7 C8 -2.8(2) . . . . ?
C5 N6 C7 C12 175.57(13) . . . . ?
C7 N6 C2 N1 -2.64(12) . . . . ?
C7 N6 C2 N3 176.94(9) . . . . ?
C7 N6 C5 O5 5.1(2) . . . . ?
C7 N6 C5 N4 -175.01(13) . . . . ?
C7 C8 C9 C10 -0.54(17) . . . . ?
C8 C7 C12 N1 178.60(10) . . . . ?
C8 C7 C12 C11 -1.37(17) . . . . ?
C8 C9 C10 C11 -1.19(19) . . . . ?
C9 C10 C11 C12 1.63(17) . . . . ?
C10 C11 C12 N1 179.64(11) . . . . ?
C10 C11 C12 C7 -0.40(16) . . . . ?
C12 N1 C2 N3 -176.85(13) . . . . ?
C12 N1 C2 N6 2.59(12) . . . . ?
C12 C7 C8 C9 1.80(17) . . . . ?
C13 O14 C15 C16 -173.21(9) . . . . ?
C13 O14 C15 C20 7.00(15) . . . . ?
C13 N4 C5 O5 1.66(19) . . . . ?
C13 N4 C5 N6 -178.26(10) . . . . ?
C15 O14 C13 N4 178.37(8) . . . . ?
C15 O14 C13 C22 -3.04(16) . . . . ?
C15 C16 C17 C18 -0.91(16) . . . . ?
C15 C20 C21 C22 -5.91(15) . . . . ?
C15 C20 C21 C23 113.65(12) . . . . ?
C15 C20 C21 C27 -126.52(11) . . . . ?
C16 C15 C20 O19 -2.27(16) . . . . ?
C16 C15 C20 C21 178.16(10) . . . . ?
C16 C17 C18 O19 -0.38(18) . . . . ?
C16 C17 C18 C28 179.97(11) . . . . ?
C18 O19 C20 C15 0.85(15) . . . . ?
C18 O19 C20 C21 -179.54(9) . . . . ?
C20 O19 C18 C17 0.49(16) . . . . ?
C20 O19 C18 C28 -179.81(9) . . . . ?
C20 C15 C16 O16 -177.88(11) . . . . ?
C20 C15 C16 C17 2.21(15) . . . . ?
C20 C21 C22 C13 9.70(15) . . . . ?
C20 C21 C23 C24 177.01(9) . . . . ?
C20 C21 C27 C26 -174.33(9) . . . . ?
C21 C23 C24 C25 -57.90(13) . . . . ?
C22 C21 C23 C24 -65.97(11) . . . . ?
C22 C21 C27 C26 68.06(11) . . . . ?
C23 C21 C22 C13 -109.36(12) . . . . ?
C23 C21 C27 C26 -54.05(12) . . . . ?
C23 C24 C25 C26 55.15(13) . . . . ?
C24 C25 C26 C27 -53.09(13) . . . . ?
C25 C26 C27 C21 53.30(12) . . . . ?
C27 C21 C22 C13 129.41(11) . . . . ?
C27 C21 C23 C24 56.62(12) . . . . ?

loop_
_exptl_oxdiff_crystal_face_indexfrac_h
_exptl_oxdiff_crystal_face_indexfrac_k
_exptl_oxdiff_crystal_face_indexfrac_l
_exptl_oxdiff_crystal_face_x
_exptl_oxdiff_crystal_face_y
_exptl_oxdiff_crystal_face_z
-0.0007 0.9996 0.9988 -0.1070 0.0053 0.1259
0.0007 -0.9996 -0.9988 0.1070 -0.0053 -0.1259
0.0009 -0.9993 0.0005 0.1461 0.0493 -0.0053
-0.0009 0.9993 -0.0005 -0.1461 -0.0493 0.0053
0.9986 1.0000 0.9986 -0.1364 0.1660 0.0197
-0.9986 -1.0000 -0.9986 0.1364 -0.1660 -0.0197
